data_7240263
loop_
_publ_author_name
'Gavrikov, Andrey Vyacheslavovich'
'Ilyukhin, Andrey'
'Koroteev, Pavel Sergeevich'

_publ_section_title
;
 Step-by-step: Uncommon SCSC transformation accompanied by stepwise change
 in binding of particular ligand within mononuclear complex upon stepwise
 desolvation
;
_journal_name_full CrystEngComm
_journal_paper_doi 10.1039/D0CE00379D
_journal_year 2020
_chemical_formula_moiety 'C42 H24 Cd Mn2 N4 O10, 2(C2 H3 N)'
_chemical_formula_sum 'C46 H30 Cd Mn2 N6 O10'
_chemical_formula_weight 1049.04
_space_group_IT_number 2
_space_group_name_Hall '-P 1'
_space_group_name_H-M_alt 'P -1'
_symmetry_cell_setting triclinic
_symmetry_Int_Tables_number 2
_symmetry_space_group_name_Hall '-P 1'
_symmetry_space_group_name_H-M 'P -1'
_atom_sites_solution_hydrogens geom
_audit_conform_dict_location ftp://ftp.iucr.org/pub/cif_core.dic
_audit_conform_dict_name cif_core.dic
_audit_conform_dict_version 2.4.3
_audit_creation_date 2020-01-20T20:32:32-00:00
_audit_creation_method 'WinGX routine CIF_UPDATE'
_audit_update_record
;
2020-03-02 deposited with the CCDC.	2020-04-06 downloaded from the CCDC.
;
_cell_angle_alpha 85.5740(10)
_cell_angle_beta 68.7190(10)
_cell_angle_gamma 75.6280(10)
_cell_formula_units_Z 2
_cell_length_a 11.6483(5)
_cell_length_b 12.8326(5)
_cell_length_c 15.9004(6)
_cell_measurement_reflns_used 9896
_cell_measurement_temperature 100(2)
_cell_measurement_theta_max 30.05
_cell_measurement_theta_min 2.22
_cell_volume 2145.16(15)
_computing_cell_refinement 'Bruker SAINT'
_computing_data_collection 'Bruker APEX3'
_computing_data_reduction 'Bruker SAINT'
_computing_molecular_graphics 'Bruker SHELXTL'
_computing_publication_material 'Bruker SHELXTL'
_computing_structure_refinement 'SHELXL-2018/3 (Sheldrick, 2018)'
_computing_structure_solution 'SHELXS-2018 (Sheldrick, 2015)'
_diffrn_ambient_temperature 100(2)
_diffrn_measured_fraction_theta_full 0.999
_diffrn_measured_fraction_theta_max 0.998
_diffrn_measurement_device_type 'Bruker APEX3 CCD'
_diffrn_measurement_method '\f and \w scans'
_diffrn_radiation_monochromator graphite
_diffrn_radiation_type MoK\a
_diffrn_radiation_wavelength 0.71073
_diffrn_reflns_av_R_equivalents 0.0404
_diffrn_reflns_av_unetI/netI 0.0542
_diffrn_reflns_Laue_measured_fraction_full 0.999
_diffrn_reflns_Laue_measured_fraction_max 0.998
_diffrn_reflns_limit_h_max 16
_diffrn_reflns_limit_h_min -16
_diffrn_reflns_limit_k_max 18
_diffrn_reflns_limit_k_min -18
_diffrn_reflns_limit_l_max 22
_diffrn_reflns_limit_l_min -22
_diffrn_reflns_number 35397
_diffrn_reflns_point_group_measured_fraction_full 0.999
_diffrn_reflns_point_group_measured_fraction_max 0.998
_diffrn_reflns_theta_full 25.242
_diffrn_reflns_theta_max 30.062
_diffrn_reflns_theta_min 2.124
_diffrn_standards_number 0
_exptl_absorpt_coefficient_mu 1.138
_exptl_absorpt_correction_T_max 0.4932
_exptl_absorpt_correction_T_min 0.3776
_exptl_absorpt_correction_type multi-scan
_exptl_absorpt_process_details
;
 SADABS 2016/2: Krause, L., Herbst-Irmer, R., Sheldrick G.M. & Stalke D.,
 J. Appl. Cryst. 48 (2015) 3-10
;
_exptl_crystal_colour colourless
_exptl_crystal_density_diffrn 1.624
_exptl_crystal_description plate
_exptl_crystal_F_000 1052
_exptl_crystal_size_max 0.32
_exptl_crystal_size_mid 0.24
_exptl_crystal_size_min 0.1
_refine_diff_density_max 1.257
_refine_diff_density_min -1.025
_refine_diff_density_rms 0.111
_refine_ls_extinction_method none
_refine_ls_goodness_of_fit_ref 1.068
_refine_ls_hydrogen_treatment constr
_refine_ls_matrix_type full
_refine_ls_number_parameters 588
_refine_ls_number_reflns 12561
_refine_ls_number_restraints 0
_refine_ls_restrained_S_all 1.068
_refine_ls_R_factor_all 0.0576
_refine_ls_R_factor_gt 0.0447
_refine_ls_shift/su_max 0.001
_refine_ls_shift/su_mean 0
_refine_ls_structure_factor_coef Fsqd
_refine_ls_weighting_details 'w=1/[\s^2^(Fo^2^)+(0.0400P)^2^+2.0000P] where P=(Fo^2^+2Fc^2^)/3'
_refine_ls_weighting_scheme calc
_refine_ls_wR_factor_gt 0.0926
_refine_ls_wR_factor_ref 0.0971
_reflns_Friedel_coverage 0
_reflns_number_gt 10627
_reflns_number_total 12561
_reflns_threshold_expression 'I > 2\s(I)'
_cod_data_source_file d0ce00379d2.cif
_cod_data_source_block 1_2MeCN
_cod_database_code 7240263
_shelx_estimated_absorpt_t_min 0.712
_shelx_estimated_absorpt_t_max 0.895

loop_
_symmetry_equiv_pos_as_xyz
'x, y, z'
'-x, -y, -z'

loop_
_atom_site_label
_atom_site_type_symbol
_atom_site_fract_x
_atom_site_fract_y
_atom_site_fract_z
_atom_site_U_iso_or_equiv
_atom_site_adp_type
_atom_site_occupancy
_atom_site_site_symmetry_order
_atom_site_calc_flag
_atom_site_refinement_flags_posn
_atom_site_refinement_flags_adp
_atom_site_refinement_flags_occupancy
_atom_site_disorder_assembly
_atom_site_disorder_group
Cd1 Cd 0.66266(2) 0.25819(2) 0.62720(2) 0.00933(5) Uani 1 1 d . . . . .
Mn1 Mn 0.78065(4) -0.01033(3) 0.30656(3) 0.01256(8) Uani 1 1 d . . . . .
Mn2 Mn 0.26925(4) 0.29917(3) 0.95411(3) 0.01571(9) Uani 1 1 d . . . . .
O1 O 0.68110(17) 0.09533(14) 0.55329(12) 0.0155(4) Uani 1 1 d . . . . .
O2 O 0.63702(18) 0.24071(14) 0.47487(13) 0.0177(4) Uani 1 1 d . . . . .
O3 O 0.8789(2) 0.0138(2) 0.10944(14) 0.0335(5) Uani 1 1 d . . . . .
O4 O 0.9460(2) -0.22719(16) 0.29665(14) 0.0265(5) Uani 1 1 d . . . . .
O5 O 0.96099(19) 0.09471(17) 0.33652(14) 0.0248(4) Uani 1 1 d . . . . .
O6 O 0.45581(17) 0.27979(16) 0.69710(13) 0.0185(4) Uani 1 1 d . . . . .
O7 O 0.41083(19) 0.45287(16) 0.73927(13) 0.0227(4) Uani 1 1 d . . . . .
O8 O 0.1533(2) 0.30962(18) 1.15262(14) 0.0265(5) Uani 1 1 d . . . . .
O9 O 0.4623(2) 0.4099(2) 0.95388(16) 0.0411(6) Uani 1 1 d . . . . .
O10 O 0.4472(3) 0.0878(2) 0.9432(2) 0.0631(9) Uani 1 1 d . . . . .
N1 N 0.6998(2) 0.42259(17) 0.55162(14) 0.0122(4) Uani 1 1 d . . . . .
N2 N 0.88064(19) 0.23615(16) 0.54349(14) 0.0117(4) Uani 1 1 d . . . . .
N3 N 0.7049(2) 0.12052(17) 0.73378(14) 0.0134(4) Uani 1 1 d . . . . .
N4 N 0.7031(2) 0.33146(17) 0.74934(14) 0.0146(4) Uani 1 1 d . . . . .
C1 C 0.6535(2) 0.1419(2) 0.48764(17) 0.0124(5) Uani 1 1 d . . . . .
C2 C 0.6356(2) 0.0735(2) 0.42333(17) 0.0139(5) Uani 1 1 d . . . . .
C3 C 0.6061(2) 0.1118(2) 0.34514(18) 0.0192(5) Uani 1 1 d . . . . .
H3A H 0.594386 0.187666 0.32371 0.023 Uiso 1 1 calc R U . . .
C4 C 0.5908(3) 0.0223(3) 0.3056(2) 0.0244(6) Uani 1 1 d . . . . .
H4A H 0.567641 0.024694 0.250665 0.029 Uiso 1 1 calc R U . . .
C5 C 0.6103(3) -0.0696(2) 0.3582(2) 0.0224(6) Uani 1 1 d . . . . .
H5A H 0.603046 -0.142971 0.347327 0.027 Uiso 1 1 calc R U . . .
C6 C 0.6398(2) -0.0383(2) 0.43100(18) 0.0164(5) Uani 1 1 d . . . . .
H6A H 0.655504 -0.085777 0.480533 0.02 Uiso 1 1 calc R U . . .
C7 C 0.8420(3) 0.0055(2) 0.18627(19) 0.0196(5) Uani 1 1 d . . . . .
C8 C 0.8832(3) -0.1417(2) 0.29955(18) 0.0175(5) Uani 1 1 d . . . . .
C9 C 0.8920(3) 0.0532(2) 0.32331(17) 0.0171(5) Uani 1 1 d . . . . .
C10 C 0.3887(2) 0.3621(2) 0.74671(17) 0.0151(5) Uani 1 1 d . . . . .
C11 C 0.2717(2) 0.3441(2) 0.82130(17) 0.0163(5) Uani 1 1 d . . . . .
C12 C 0.1796(3) 0.4231(2) 0.88508(19) 0.0214(6) Uani 1 1 d . . . . .
H12A H 0.17799 0.501369 0.885513 0.026 Uiso 1 1 calc R U . . .
C13 C 0.0873(3) 0.3714(2) 0.94544(19) 0.0220(6) Uani 1 1 d . . . . .
H13A H 0.01012 0.407208 0.996406 0.026 Uiso 1 1 calc R U . . .
C14 C 0.1223(3) 0.2606(3) 0.92089(19) 0.0228(6) Uani 1 1 d . . . . .
H14A H 0.073898 0.205068 0.950195 0.027 Uiso 1 1 calc R U . . .
C15 C 0.2351(3) 0.2454(2) 0.84335(19) 0.0212(6) Uani 1 1 d . . . . .
H15A H 0.281047 0.175941 0.809377 0.025 Uiso 1 1 calc R U . . .
C16 C 0.2002(3) 0.3036(2) 1.07493(19) 0.0187(5) Uani 1 1 d . . . . .
C17 C 0.3859(3) 0.3673(3) 0.9541(2) 0.0273(7) Uani 1 1 d . . . . .
C18 C 0.3783(3) 0.1706(3) 0.9492(2) 0.0353(8) Uani 1 1 d . . . . .
C19 C 0.6110(3) 0.5112(2) 0.55185(18) 0.0161(5) Uani 1 1 d . . . . .
H19A H 0.525967 0.514055 0.590426 0.019 Uiso 1 1 calc R U . . .
C20 C 0.6369(3) 0.6004(2) 0.49786(19) 0.0201(6) Uani 1 1 d . . . . .
H20A H 0.57079 0.661678 0.499128 0.024 Uiso 1 1 calc R U . . .
C21 C 0.7600(3) 0.5970(2) 0.4432(2) 0.0209(6) Uani 1 1 d . . . . .
H21A H 0.780228 0.656583 0.40637 0.025 Uiso 1 1 calc R U . . .
C22 C 0.8556(2) 0.5056(2) 0.44204(18) 0.0143(5) Uani 1 1 d . . . . .
C23 C 0.9870(3) 0.4966(2) 0.38593(19) 0.0190(5) Uani 1 1 d . . . . .
H23A H 1.010771 0.555666 0.349872 0.023 Uiso 1 1 calc R U . . .
C24 C 1.0770(2) 0.4057(2) 0.38369(18) 0.0183(5) Uani 1 1 d . . . . .
H24A H 1.162775 0.40207 0.346575 0.022 Uiso 1 1 calc R U . . .
C25 C 1.0438(2) 0.3147(2) 0.43698(17) 0.0137(5) Uani 1 1 d . . . . .
C26 C 1.1339(2) 0.2172(2) 0.43407(18) 0.0162(5) Uani 1 1 d . . . . .
H26A H 1.220492 0.210541 0.397331 0.019 Uiso 1 1 calc R U . . .
C27 C 1.0955(2) 0.1320(2) 0.48488(17) 0.0152(5) Uani 1 1 d . . . . .
H27A H 1.154584 0.065496 0.483427 0.018 Uiso 1 1 calc R U . . .
C28 C 0.9681(2) 0.1455(2) 0.53839(17) 0.0139(5) Uani 1 1 d . . . . .
H28A H 0.942163 0.086393 0.573364 0.017 Uiso 1 1 calc R U . . .
C29 C 0.9172(2) 0.32041(19) 0.49314(16) 0.0109(4) Uani 1 1 d . . . . .
C30 C 0.8211(2) 0.4187(2) 0.49641(16) 0.0121(5) Uani 1 1 d . . . . .
C31 C 0.7011(3) 0.0188(2) 0.72915(18) 0.0169(5) Uani 1 1 d . . . . .
H31A H 0.673055 -0.000803 0.684808 0.02 Uiso 1 1 calc R U . . .
C32 C 0.7362(3) -0.0614(2) 0.78619(19) 0.0215(6) Uani 1 1 d . . . . .
H32A H 0.7312 -0.133203 0.780901 0.026 Uiso 1 1 calc R U . . .
C33 C 0.7779(3) -0.0340(2) 0.84965(19) 0.0224(6) Uani 1 1 d . . . . .
H33A H 0.804473 -0.087363 0.887954 0.027 Uiso 1 1 calc R U . . .
C34 C 0.7812(3) 0.0729(2) 0.85787(18) 0.0179(5) Uani 1 1 d . . . . .
C35 C 0.8213(3) 0.1074(3) 0.92473(19) 0.0241(6) Uani 1 1 d . . . . .
H35A H 0.847803 0.056183 0.964419 0.029 Uiso 1 1 calc R U . . .
C36 C 0.8216(3) 0.2113(3) 0.93168(19) 0.0226(6) Uani 1 1 d . . . . .
H36A H 0.848146 0.232205 0.976364 0.027 Uiso 1 1 calc R U . . .
C37 C 0.7825(2) 0.2910(2) 0.87283(17) 0.0175(5) Uani 1 1 d . . . . .
C38 C 0.7809(3) 0.3997(2) 0.87824(19) 0.0219(6) Uani 1 1 d . . . . .
H38A H 0.807431 0.423593 0.921718 0.026 Uiso 1 1 calc R U . . .
C39 C 0.7409(3) 0.4713(2) 0.8205(2) 0.0225(6) Uani 1 1 d . . . . .
H39A H 0.740011 0.545213 0.823086 0.027 Uiso 1 1 calc R U . . .
C40 C 0.7013(3) 0.4342(2) 0.75777(18) 0.0189(5) Uani 1 1 d . . . . .
H40A H 0.671618 0.484991 0.719121 0.023 Uiso 1 1 calc R U . . .
C41 C 0.7428(2) 0.2601(2) 0.80641(17) 0.0140(5) Uani 1 1 d . . . . .
C42 C 0.7429(2) 0.1484(2) 0.79807(17) 0.0143(5) Uani 1 1 d . . . . .
N5 N -0.1139(3) 0.2693(2) 1.12735(19) 0.0346(7) Uani 1 1 d . . . . .
N6 N 0.6025(3) 0.7349(2) 0.7511(2) 0.0360(7) Uani 1 1 d . . . . .
C101 C -0.1417(3) 0.3006(2) 1.1989(2) 0.0235(6) Uani 1 1 d . . . . .
C102 C -0.1772(3) 0.3437(2) 1.2890(2) 0.0269(6) Uani 1 1 d . . . . .
H10A H -0.225061 0.298354 1.333457 0.04 Uiso 1 1 calc R U . . .
H10B H -0.229837 0.417093 1.293592 0.04 Uiso 1 1 calc R U . . .
H10C H -0.100508 0.344654 1.300837 0.04 Uiso 1 1 calc R U . . .
C103 C 0.5236(3) 0.6996(3) 0.8003(2) 0.0278(7) Uani 1 1 d . . . . .
C104 C 0.4239(3) 0.6508(3) 0.8610(2) 0.0363(8) Uani 1 1 d . . . . .
H10D H 0.343305 0.705153 0.880574 0.055 Uiso 1 1 calc R U . . .
H10E H 0.445476 0.622646 0.913801 0.055 Uiso 1 1 calc R U . . .
H10F H 0.41584 0.591929 0.8294 0.055 Uiso 1 1 calc R U . . .

loop_
_atom_site_aniso_label
_atom_site_aniso_U_11
_atom_site_aniso_U_22
_atom_site_aniso_U_33
_atom_site_aniso_U_23
_atom_site_aniso_U_13
_atom_site_aniso_U_12
Cd1 0.00755(8) 0.01063(8) 0.00936(8) -0.00109(6) -0.00247(6) -0.00181(6)
Mn1 0.00987(18) 0.01679(19) 0.01065(18) -0.00351(15) -0.00301(14) -0.00234(14)
Mn2 0.0129(2) 0.0191(2) 0.01437(19) -0.00196(16) -0.00246(15) -0.00539(15)
O1 0.0172(9) 0.0171(9) 0.0132(9) -0.0020(7) -0.0061(7) -0.0040(7)
O2 0.0181(10) 0.0124(8) 0.0226(10) -0.0034(8) -0.0088(8) 0.0000(7)
O3 0.0342(13) 0.0492(15) 0.0144(10) 0.0027(10) -0.0091(9) -0.0049(11)
O4 0.0237(11) 0.0190(10) 0.0287(11) -0.0014(9) -0.0024(9) -0.0010(8)
O5 0.0186(10) 0.0304(11) 0.0291(11) -0.0052(9) -0.0092(9) -0.0093(9)
O6 0.0108(9) 0.0246(10) 0.0182(9) -0.0072(8) -0.0005(7) -0.0054(7)
O7 0.0243(11) 0.0181(9) 0.0202(10) 0.0002(8) -0.0016(8) -0.0049(8)
O8 0.0312(12) 0.0329(12) 0.0180(10) -0.0015(9) -0.0081(9) -0.0125(10)
O9 0.0341(14) 0.0675(18) 0.0333(13) 0.0013(13) -0.0120(11) -0.0324(13)
O10 0.0509(19) 0.0476(17) 0.0554(19) 0.0087(15) -0.0024(15) 0.0235(14)
N1 0.0114(10) 0.0130(10) 0.0122(10) -0.0013(8) -0.0047(8) -0.0018(8)
N2 0.0103(10) 0.0128(10) 0.0116(10) 0.0008(8) -0.0036(8) -0.0028(8)
N3 0.0147(11) 0.0156(10) 0.0112(10) 0.0005(8) -0.0058(8) -0.0043(8)
N4 0.0137(11) 0.0162(10) 0.0132(10) -0.0012(9) -0.0036(8) -0.0039(8)
C1 0.0046(10) 0.0158(12) 0.0127(11) -0.0040(10) 0.0009(9) 0.0001(9)
C2 0.0063(11) 0.0199(12) 0.0126(12) -0.0057(10) -0.0006(9) -0.0001(9)
C3 0.0129(13) 0.0248(14) 0.0187(13) -0.0063(11) -0.0071(10) 0.0021(10)
C4 0.0131(13) 0.0416(18) 0.0198(14) -0.0126(13) -0.0075(11) -0.0027(12)
C5 0.0129(13) 0.0282(15) 0.0252(15) -0.0148(12) 0.0009(11) -0.0101(11)
C6 0.0107(12) 0.0199(13) 0.0163(12) -0.0063(10) 0.0001(9) -0.0046(10)
C7 0.0166(13) 0.0225(14) 0.0188(13) -0.0026(11) -0.0064(11) -0.0017(11)
C8 0.0151(13) 0.0215(13) 0.0155(12) -0.0034(11) -0.0023(10) -0.0070(10)
C9 0.0148(13) 0.0206(13) 0.0132(12) -0.0016(10) -0.0037(10) -0.0006(10)
C10 0.0113(12) 0.0211(13) 0.0117(11) -0.0016(10) -0.0048(9) -0.0002(10)
C11 0.0125(12) 0.0216(13) 0.0135(12) -0.0029(10) -0.0042(10) -0.0014(10)
C12 0.0179(14) 0.0220(14) 0.0174(13) -0.0006(11) -0.0029(11) 0.0025(11)
C13 0.0119(13) 0.0313(15) 0.0168(13) -0.0005(12) -0.0008(10) -0.0010(11)
C14 0.0175(14) 0.0358(16) 0.0177(13) -0.0046(12) -0.0036(11) -0.0136(12)
C15 0.0191(14) 0.0267(15) 0.0182(13) -0.0093(12) -0.0022(11) -0.0098(11)
C16 0.0168(13) 0.0195(13) 0.0219(14) -0.0009(11) -0.0074(11) -0.0068(10)
C17 0.0253(16) 0.0404(18) 0.0170(14) 0.0003(13) -0.0052(12) -0.0129(14)
C18 0.0282(18) 0.0363(19) 0.0282(17) 0.0043(15) -0.0024(14) 0.0030(14)
C19 0.0149(13) 0.0143(12) 0.0171(12) 0.0003(10) -0.0051(10) -0.0007(10)
C20 0.0189(14) 0.0142(12) 0.0247(14) 0.0036(11) -0.0082(11) 0.0001(10)
C21 0.0229(14) 0.0136(12) 0.0237(14) 0.0052(11) -0.0065(11) -0.0044(11)
C22 0.0086(11) 0.0143(12) 0.0188(12) -0.0013(10) -0.0042(9) -0.0009(9)
C23 0.0184(14) 0.0163(12) 0.0211(14) 0.0029(11) -0.0037(11) -0.0075(10)
C24 0.0109(12) 0.0210(13) 0.0191(13) 0.0010(11) -0.0002(10) -0.0051(10)
C25 0.0097(11) 0.0175(12) 0.0135(12) -0.0002(10) -0.0033(9) -0.0038(9)
C26 0.0083(11) 0.0208(13) 0.0169(12) -0.0019(10) -0.0028(9) -0.0012(10)
C27 0.0137(12) 0.0141(12) 0.0159(12) -0.0026(10) -0.0053(10) 0.0009(9)
C28 0.0141(12) 0.0134(11) 0.0146(12) -0.0002(10) -0.0068(10) -0.0013(9)
C29 0.0098(11) 0.0127(11) 0.0114(11) -0.0015(9) -0.0042(9) -0.0035(9)
C30 0.0123(12) 0.0131(11) 0.0119(11) -0.0001(9) -0.0052(9) -0.0034(9)
C31 0.0178(13) 0.0182(13) 0.0142(12) -0.0001(10) -0.0049(10) -0.0048(10)
C32 0.0246(15) 0.0171(13) 0.0202(14) 0.0046(11) -0.0055(11) -0.0055(11)
C33 0.0251(15) 0.0231(14) 0.0168(13) 0.0046(11) -0.0082(11) -0.0018(12)
C34 0.0152(13) 0.0252(14) 0.0123(12) 0.0023(11) -0.0056(10) -0.0026(11)
C35 0.0214(15) 0.0350(17) 0.0150(13) 0.0025(12) -0.0101(11) 0.0000(12)
C36 0.0170(14) 0.0371(17) 0.0150(13) -0.0060(12) -0.0085(11) -0.0021(12)
C37 0.0104(12) 0.0280(14) 0.0128(12) -0.0058(11) -0.0018(9) -0.0038(10)
C38 0.0160(13) 0.0320(16) 0.0197(14) -0.0084(12) -0.0052(11) -0.0084(12)
C39 0.0235(15) 0.0232(14) 0.0230(14) -0.0074(12) -0.0061(11) -0.0103(12)
C40 0.0217(14) 0.0186(13) 0.0162(13) -0.0020(11) -0.0046(11) -0.0066(11)
C41 0.0088(11) 0.0199(12) 0.0108(11) -0.0010(10) -0.0004(9) -0.0035(9)
C42 0.0094(11) 0.0194(12) 0.0116(11) -0.0005(10) -0.0021(9) -0.0015(9)
N5 0.0376(17) 0.0460(17) 0.0250(14) -0.0003(13) -0.0100(12) -0.0197(14)
N6 0.0240(15) 0.0368(16) 0.0449(17) 0.0095(14) -0.0113(13) -0.0072(12)
C101 0.0226(15) 0.0269(15) 0.0220(14) 0.0053(12) -0.0080(12) -0.0092(12)
C102 0.0330(17) 0.0255(15) 0.0205(14) 0.0027(12) -0.0102(13) -0.0040(13)
C103 0.0225(16) 0.0327(17) 0.0287(16) -0.0021(14) -0.0136(13) 0.0001(13)
C104 0.0309(19) 0.045(2) 0.0331(18) -0.0042(16) -0.0064(14) -0.0160(16)

loop_
_atom_type_symbol
_atom_type_description
_atom_type_scat_dispersion_real
_atom_type_scat_dispersion_imag
_atom_type_scat_source
C C 0.0033 0.0016 'International Tables Vol C Tables 4.2.6.8 and 6.1.1.4'
H H 0 0 'International Tables Vol C Tables 4.2.6.8 and 6.1.1.4'
Cd Cd -0.8075 1.2024 'International Tables Vol C Tables 4.2.6.8 and 6.1.1.4'
Mn Mn 0.3368 0.7283 'International Tables Vol C Tables 4.2.6.8 and 6.1.1.4'
N N 0.0061 0.0033 'International Tables Vol C Tables 4.2.6.8 and 6.1.1.4'
O O 0.0106 0.006 'International Tables Vol C Tables 4.2.6.8 and 6.1.1.4'

loop_
_geom_angle_atom_site_label_1
_geom_angle_atom_site_label_2
_geom_angle_atom_site_label_3
_geom_angle
_geom_angle_site_symmetry_1
_geom_angle_site_symmetry_3
_geom_angle_publ_flag
O6 Cd1 N2 176.15(7) . . ?
O6 Cd1 N1 108.04(7) . . ?
N2 Cd1 N1 70.44(7) . . ?
O6 Cd1 O1 92.46(7) . . ?
N2 Cd1 O1 85.72(7) . . ?
N1 Cd1 O1 124.80(7) . . ?
O6 Cd1 N3 91.07(7) . . ?
N2 Cd1 N3 91.85(7) . . ?
N1 Cd1 N3 148.47(7) . . ?
O1 Cd1 N3 77.52(7) . . ?
O6 Cd1 N4 96.68(7) . . ?
N2 Cd1 N4 86.75(7) . . ?
N1 Cd1 N4 84.85(7) . . ?
O1 Cd1 N4 144.20(7) . . ?
N3 Cd1 N4 67.80(7) . . ?
O6 Cd1 O2 89.94(7) . . ?
N2 Cd1 O2 86.26(7) . . ?
N1 Cd1 O2 75.94(6) . . ?
O1 Cd1 O2 52.80(6) . . ?
N3 Cd1 O2 130.31(6) . . ?
N4 Cd1 O2 160.78(7) . . ?
C8 Mn1 C9 92.40(12) . . ?
C8 Mn1 C7 92.24(12) . . ?
C9 Mn1 C7 92.73(12) . . ?
C8 Mn1 C6 94.87(11) . . ?
C9 Mn1 C6 112.23(11) . . ?
C7 Mn1 C6 153.66(12) . . ?
C8 Mn1 C2 128.50(11) . . ?
C9 Mn1 C2 89.48(11) . . ?
C7 Mn1 C2 139.09(11) . . ?
C6 Mn1 C2 38.80(10) . . ?
C8 Mn1 C3 157.72(12) . . ?
C9 Mn1 C3 104.07(11) . . ?
C7 Mn1 C3 101.69(12) . . ?
C6 Mn1 C3 65.20(11) . . ?
C2 Mn1 C3 38.84(10) . . ?
C8 Mn1 C4 125.03(12) . . ?
C9 Mn1 C4 142.27(12) . . ?
C7 Mn1 C4 90.52(12) . . ?
C6 Mn1 C4 64.74(11) . . ?
C2 Mn1 C4 64.70(10) . . ?
C3 Mn1 C4 38.79(11) . . ?
C8 Mn1 C5 93.54(12) . . ?
C9 Mn1 C5 150.95(11) . . ?
C7 Mn1 C5 115.39(12) . . ?
C6 Mn1 C5 38.91(10) . . ?
C2 Mn1 C5 64.83(10) . . ?
C3 Mn1 C5 64.84(11) . . ?
C4 Mn1 C5 38.24(12) . . ?
C17 Mn2 C16 92.16(13) . . ?
C17 Mn2 C18 90.69(17) . . ?
C16 Mn2 C18 94.53(14) . . ?
C17 Mn2 C12 95.03(14) . . ?
C16 Mn2 C12 116.14(12) . . ?
C18 Mn2 C12 148.47(14) . . ?
C17 Mn2 C15 129.85(12) . . ?
C16 Mn2 C15 137.94(12) . . ?
C18 Mn2 C15 87.86(15) . . ?
C12 Mn2 C15 64.85(12) . . ?
C17 Mn2 C11 96.63(12) . . ?
C16 Mn2 C11 154.19(12) . . ?
C18 Mn2 C11 109.53(13) . . ?
C12 Mn2 C11 39.02(10) . . ?
C15 Mn2 C11 38.63(11) . . ?
C17 Mn2 C14 159.97(14) . . ?
C16 Mn2 C14 100.64(12) . . ?
C18 Mn2 C14 103.46(15) . . ?
C12 Mn2 C14 65.54(12) . . ?
C15 Mn2 C14 38.82(10) . . ?
C11 Mn2 C14 65.48(11) . . ?
C17 Mn2 C13 126.79(14) . . ?
C16 Mn2 C13 90.36(12) . . ?
C18 Mn2 C13 142.02(15) . . ?
C12 Mn2 C13 38.84(11) . . ?
C15 Mn2 C13 64.47(11) . . ?
C11 Mn2 C13 65.01(10) . . ?
C14 Mn2 C13 38.83(12) . . ?
C1 O1 Cd1 95.24(15) . . ?
C1 O2 Cd1 87.53(15) . . ?
C10 O6 Cd1 121.46(16) . . ?
C19 N1 C30 118.3(2) . . ?
C19 N1 Cd1 125.83(17) . . ?
C30 N1 Cd1 115.49(16) . . ?
C28 N2 C29 118.2(2) . . ?
C28 N2 Cd1 124.54(17) . . ?
C29 N2 Cd1 117.09(16) . . ?
C31 N3 C42 118.0(2) . . ?
C31 N3 Cd1 124.22(17) . . ?
C42 N3 Cd1 117.64(16) . . ?
C40 N4 C41 117.8(2) . . ?
C40 N4 Cd1 124.56(18) . . ?
C41 N4 Cd1 117.26(16) . . ?
O2 C1 O1 124.2(2) . . ?
O2 C1 C2 118.4(2) . . ?
O1 C1 C2 117.3(2) . . ?
C6 C2 C3 108.4(2) . . ?
C6 C2 C1 126.5(2) . . ?
C3 C2 C1 125.1(2) . . ?
C6 C2 Mn1 70.38(14) . . ?
C3 C2 Mn1 70.91(15) . . ?
C1 C2 Mn1 126.39(17) . . ?
C2 C3 C4 107.1(3) . . ?
C2 C3 Mn1 70.25(15) . . ?
C4 C3 Mn1 70.65(16) . . ?
C2 C3 H3A 126.4 . . ?
C4 C3 H3A 126.4 . . ?
Mn1 C3 H3A 126.4 . . ?
C5 C4 C3 108.8(2) . . ?
C5 C4 Mn1 71.13(16) . . ?
C3 C4 Mn1 70.56(15) . . ?
C5 C4 H4A 125.6 . . ?
C3 C4 H4A 125.6 . . ?
Mn1 C4 H4A 125.6 . . ?
C4 C5 C6 107.8(2) . . ?
C4 C5 Mn1 70.64(16) . . ?
C6 C5 Mn1 69.71(14) . . ?
C4 C5 H5A 126.1 . . ?
C6 C5 H5A 126.1 . . ?
Mn1 C5 H5A 126.1 . . ?
C2 C6 C5 107.9(2) . . ?
C2 C6 Mn1 70.82(14) . . ?
C5 C6 Mn1 71.38(15) . . ?
C2 C6 H6A 126 . . ?
C5 C6 H6A 126 . . ?
Mn1 C6 H6A 126 . . ?
O3 C7 Mn1 178.0(3) . . ?
O4 C8 Mn1 178.0(3) . . ?
O5 C9 Mn1 178.0(2) . . ?
O7 C10 O6 126.8(2) . . ?
O7 C10 C11 118.5(2) . . ?
O6 C10 C11 114.7(2) . . ?
C15 C11 C12 107.5(2) . . ?
C15 C11 C10 126.5(2) . . ?
C12 C11 C10 126.0(2) . . ?
C15 C11 Mn2 70.67(16) . . ?
C12 C11 Mn2 70.45(15) . . ?
C10 C11 Mn2 122.48(18) . . ?
C13 C12 C11 107.6(3) . . ?
C13 C12 Mn2 70.76(16) . . ?
C11 C12 Mn2 70.52(15) . . ?
C13 C12 H12A 126.2 . . ?
C11 C12 H12A 126.2 . . ?
Mn2 C12 H12A 126.2 . . ?
C12 C13 C14 108.8(2) . . ?
C12 C13 Mn2 70.39(16) . . ?
C14 C13 Mn2 70.46(16) . . ?
C12 C13 H13A 125.6 . . ?
C14 C13 H13A 125.6 . . ?
Mn2 C13 H13A 125.6 . . ?
C15 C14 C13 106.8(3) . . ?
C15 C14 Mn2 70.55(16) . . ?
C13 C14 Mn2 70.71(16) . . ?
C15 C14 H14A 126.6 . . ?
C13 C14 H14A 126.6 . . ?
Mn2 C14 H14A 126.6 . . ?
C11 C15 C14 109.3(3) . . ?
C11 C15 Mn2 70.70(15) . . ?
C14 C15 Mn2 70.62(16) . . ?
C11 C15 H15A 125.3 . . ?
C14 C15 H15A 125.3 . . ?
Mn2 C15 H15A 125.3 . . ?
O8 C16 Mn2 177.8(3) . . ?
O9 C17 Mn2 179.1(3) . . ?
O10 C18 Mn2 177.4(4) . . ?
N1 C19 C20 123.2(2) . . ?
N1 C19 H19A 118.4 . . ?
C20 C19 H19A 118.4 . . ?
C21 C20 C19 118.5(3) . . ?
C21 C20 H20A 120.8 . . ?
C19 C20 H20A 120.8 . . ?
C20 C21 C22 119.7(3) . . ?
C20 C21 H21A 120.1 . . ?
C22 C21 H21A 120.1 . . ?
C21 C22 C30 118.2(2) . . ?
C21 C22 C23 122.6(2) . . ?
C30 C22 C23 119.2(2) . . ?
C24 C23 C22 121.4(2) . . ?
C24 C23 H23A 119.3 . . ?
C22 C23 H23A 119.3 . . ?
C23 C24 C25 120.6(2) . . ?
C23 C24 H24A 119.7 . . ?
C25 C24 H24A 119.7 . . ?
C29 C25 C26 117.9(2) . . ?
C29 C25 C24 119.9(2) . . ?
C26 C25 C24 122.3(2) . . ?
C27 C26 C25 119.5(2) . . ?
C27 C26 H26A 120.3 . . ?
C25 C26 H26A 120.3 . . ?
C26 C27 C28 118.4(2) . . ?
C26 C27 H27A 120.8 . . ?
C28 C27 H27A 120.8 . . ?
N2 C28 C27 123.9(2) . . ?
N2 C28 H28A 118.1 . . ?
C27 C28 H28A 118.1 . . ?
N2 C29 C25 122.1(2) . . ?
N2 C29 C30 118.4(2) . . ?
C25 C29 C30 119.4(2) . . ?
N1 C30 C22 122.1(2) . . ?
N1 C30 C29 118.3(2) . . ?
C22 C30 C29 119.5(2) . . ?
N3 C31 C32 123.5(3) . . ?
N3 C31 H31A 118.3 . . ?
C32 C31 H31A 118.3 . . ?
C33 C32 C31 118.6(3) . . ?
C33 C32 H32A 120.7 . . ?
C31 C32 H32A 120.7 . . ?
C32 C33 C34 119.7(3) . . ?
C32 C33 H33A 120.2 . . ?
C34 C33 H33A 120.2 . . ?
C33 C34 C42 117.7(2) . . ?
C33 C34 C35 122.4(2) . . ?
C42 C34 C35 119.9(3) . . ?
C36 C35 C34 120.9(3) . . ?
C36 C35 H35A 119.5 . . ?
C34 C35 H35A 119.5 . . ?
C35 C36 C37 121.2(3) . . ?
C35 C36 H36A 119.4 . . ?
C37 C36 H36A 119.4 . . ?
C38 C37 C41 117.6(3) . . ?
C38 C37 C36 122.9(3) . . ?
C41 C37 C36 119.5(3) . . ?
C39 C38 C37 119.6(3) . . ?
C39 C38 H38A 120.2 . . ?
C37 C38 H38A 120.2 . . ?
C38 C39 C40 119.1(3) . . ?
C38 C39 H39A 120.5 . . ?
C40 C39 H39A 120.5 . . ?
N4 C40 C39 123.3(3) . . ?
N4 C40 H40A 118.3 . . ?
C39 C40 H40A 118.3 . . ?
N4 C41 C37 122.5(2) . . ?
N4 C41 C42 117.8(2) . . ?
C37 C41 C42 119.7(2) . . ?
N3 C42 C34 122.5(2) . . ?
N3 C42 C41 118.7(2) . . ?
C34 C42 C41 118.8(2) . . ?
N5 C101 C102 178.3(3) . . ?
C101 C102 H10A 109.5 . . ?
C101 C102 H10B 109.5 . . ?
H10A C102 H10B 109.5 . . ?
C101 C102 H10C 109.5 . . ?
H10A C102 H10C 109.5 . . ?
H10B C102 H10C 109.5 . . ?
N6 C103 C104 177.8(4) . . ?
C103 C104 H10D 109.5 . . ?
C103 C104 H10E 109.5 . . ?
H10D C104 H10E 109.5 . . ?
C103 C104 H10F 109.5 . . ?
H10D C104 H10F 109.5 . . ?
H10E C104 H10F 109.5 . . ?

loop_
_geom_bond_atom_site_label_1
_geom_bond_atom_site_label_2
_geom_bond_distance
_geom_bond_site_symmetry_2
_geom_bond_publ_flag
Cd1 O6 2.2113(18) . ?
Cd1 N2 2.355(2) . ?
Cd1 N1 2.401(2) . ?
Cd1 O1 2.4016(18) . ?
Cd1 N3 2.439(2) . ?
Cd1 N4 2.459(2) . ?
Cd1 O2 2.5784(19) . ?
Mn1 C8 1.792(3) . ?
Mn1 C9 1.797(3) . ?
Mn1 C7 1.797(3) . ?
Mn1 C6 2.136(3) . ?
Mn1 C2 2.142(2) . ?
Mn1 C3 2.151(3) . ?
Mn1 C4 2.152(3) . ?
Mn1 C5 2.158(3) . ?
Mn2 C17 1.789(3) . ?
Mn2 C16 1.793(3) . ?
Mn2 C18 1.802(3) . ?
Mn2 C12 2.136(3) . ?
Mn2 C15 2.137(3) . ?
Mn2 C11 2.137(3) . ?
Mn2 C14 2.138(3) . ?
Mn2 C13 2.141(3) . ?
O1 C1 1.266(3) . ?
O2 C1 1.246(3) . ?
O3 C7 1.145(3) . ?
O4 C8 1.152(3) . ?
O5 C9 1.151(3) . ?
O6 C10 1.273(3) . ?
O7 C10 1.242(3) . ?
O8 C16 1.155(3) . ?
O9 C17 1.153(4) . ?
O10 C18 1.149(4) . ?
N1 C19 1.333(3) . ?
N1 C30 1.357(3) . ?
N2 C28 1.328(3) . ?
N2 C29 1.356(3) . ?
N3 C31 1.326(3) . ?
N3 C42 1.353(3) . ?
N4 C40 1.330(3) . ?
N4 C41 1.357(3) . ?
C1 C2 1.498(3) . ?
C2 C6 1.421(4) . ?
C2 C3 1.427(4) . ?
C3 C4 1.429(4) . ?
C3 H3A 1 . ?
C4 C5 1.412(4) . ?
C4 H4A 1 . ?
C5 C6 1.430(4) . ?
C5 H5A 1 . ?
C6 H6A 1 . ?
C10 C11 1.503(4) . ?
C11 C15 1.414(4) . ?
C11 C12 1.428(4) . ?
C12 C13 1.423(4) . ?
C12 H12A 1 . ?
C13 C14 1.423(4) . ?
C13 H13A 1 . ?
C14 C15 1.421(4) . ?
C14 H14A 1 . ?
C15 H15A 1 . ?
C19 C20 1.404(4) . ?
C19 H19A 0.95 . ?
C20 C21 1.372(4) . ?
C20 H20A 0.95 . ?
C21 C22 1.399(4) . ?
C21 H21A 0.95 . ?
C22 C30 1.405(3) . ?
C22 C23 1.445(4) . ?
C23 C24 1.353(4) . ?
C23 H23A 0.95 . ?
C24 C25 1.438(4) . ?
C24 H24A 0.95 . ?
C25 C29 1.406(3) . ?
C25 C26 1.411(4) . ?
C26 C27 1.376(4) . ?
C26 H26A 0.95 . ?
C27 C28 1.391(4) . ?
C27 H27A 0.95 . ?
C28 H28A 0.95 . ?
C29 C30 1.453(3) . ?
C31 C32 1.402(4) . ?
C31 H31A 0.95 . ?
C32 C33 1.368(4) . ?
C32 H32A 0.95 . ?
C33 C34 1.400(4) . ?
C33 H33A 0.95 . ?
C34 C42 1.412(4) . ?
C34 C35 1.442(4) . ?
C35 C36 1.347(4) . ?
C35 H35A 0.95 . ?
C36 C37 1.435(4) . ?
C36 H36A 0.95 . ?
C37 C38 1.399(4) . ?
C37 C41 1.413(4) . ?
C38 C39 1.368(4) . ?
C38 H38A 0.95 . ?
C39 C40 1.396(4) . ?
C39 H39A 0.95 . ?
C40 H40A 0.95 . ?
C41 C42 1.450(4) . ?
N5 C101 1.139(4) . ?
N6 C103 1.136(4) . ?
C101 C102 1.452(4) . ?
C102 H10A 0.98 . ?
C102 H10B 0.98 . ?
C102 H10C 0.98 . ?
C103 C104 1.458(5) . ?
C104 H10D 0.98 . ?
C104 H10E 0.98 . ?
C104 H10F 0.98 . ?

loop_
_geom_hbond_atom_site_label_D
_geom_hbond_atom_site_label_H
_geom_hbond_atom_site_label_A
_geom_hbond_distance_DH
_geom_hbond_distance_HA
_geom_hbond_distance_DA
_geom_hbond_angle_DHA
_geom_hbond_site_symmetry_A
_geom_hbond_publ_flag
C19 H19A O7 0.95 2.44 3.218(3) 139.1 . yes
C20 H20A O2 0.95 2.33 3.229(3) 156.9 2_666 yes
C27 H27A O1 0.95 2.38 3.318(3) 168 2_756 yes
C31 H31A O1 0.95 2.33 2.962(3) 123.6 . yes
C32 H32A N6 0.95 2.69 3.529(4) 147.5 1_545 yes
C39 H39A O8 0.95 2.6 3.449(3) 148.6 2_667 yes
